data_7706373
loop_
_publ_author_name
'Ahmed, Manan'
'Brand, Helen E. A.'
'Peterson, Vanessa K.'
'Clegg, Jack K.'
'Kepert, Cameron J.'
'Price, Jason R.'
'Powell, Benjamin J.'
'Neville, Suzanne M.'

_publ_section_title
;
 Dual-supramolecular contacts induce extreme Hofmann framework distortion
 and multi-stepped spin-crossover.
;
_journal_issue 4
_journal_name_full 'Dalton transactions (Cambridge, England : 2003)'
_journal_page_first 1434
_journal_page_last 1442
_journal_paper_doi 10.1039/d0dt04007j
_journal_volume 50
_journal_year 2021
_chemical_formula_moiety 'C78 H54 Fe3 N42 O12 Pd3, 6(H2 O)'
_chemical_formula_sum 'C78 H66 Fe3 N42 O18 Pd3'
_chemical_formula_weight 2366.44
_space_group_crystal_system triclinic
_space_group_IT_number 2
_space_group_name_Hall '-P 1'
_space_group_name_H-M_alt 'P -1'
_atom_sites_solution_hydrogens mixed
_atom_sites_solution_primary dual
_audit_creation_date 2020-10-22
_audit_creation_method
;
Olex2 1.3
(compiled 2020.07.31 svn.rc2a77460 for OlexSys, GUI svn.r6145)
;
_audit_update_record
;
2020-12-17 deposited with the CCDC.	2021-01-04 downloaded from the CCDC.
;
_cell_angle_alpha 110.052(3)
_cell_angle_beta 106.996(3)
_cell_angle_gamma 93.533(4)
_cell_formula_units_Z 1
_cell_length_a 10.1602(9)
_cell_length_b 15.7199(15)
_cell_length_c 15.9084(14)
_cell_measurement_reflns_used 4481
_cell_measurement_temperature 100.0
_cell_measurement_theta_max 27.5588
_cell_measurement_theta_min 2.3642
_cell_volume 2245.2(4)
_computing_cell_refinement 'SAINT V8.40A (?, 2016)'
_computing_data_reduction 'SAINT V8.40A (?, 2016)'
_computing_molecular_graphics 'Olex2 1.3 (Dolomanov et al., 2009)'
_computing_publication_material 'Olex2 1.3 (Dolomanov et al., 2009)'
_computing_structure_refinement 'SHELXL 2018/3 (Sheldrick, 2015)'
_computing_structure_solution 'SHELXT 2018/2 (Sheldrick, 2018)'
_diffrn_ambient_temperature 100.0
_diffrn_detector_area_resol_mean 5.6
_diffrn_measured_fraction_theta_full 0.979
_diffrn_measured_fraction_theta_max 0.958
_diffrn_measurement_device_type 'Bruker D8 Quest'
_diffrn_measurement_method '\f and \w scans'
_diffrn_radiation_type MoK\a
_diffrn_radiation_wavelength 0.71073
_diffrn_reflns_av_R_equivalents 0.0713
_diffrn_reflns_av_unetI/netI 0.0497
_diffrn_reflns_Laue_measured_fraction_full 0.979
_diffrn_reflns_Laue_measured_fraction_max 0.958
_diffrn_reflns_limit_h_max 13
_diffrn_reflns_limit_h_min -13
_diffrn_reflns_limit_k_max 20
_diffrn_reflns_limit_k_min -20
_diffrn_reflns_limit_l_max 21
_diffrn_reflns_limit_l_min 0
_diffrn_reflns_number 9976
_diffrn_reflns_point_group_measured_fraction_full 0.979
_diffrn_reflns_point_group_measured_fraction_max 0.958
_diffrn_reflns_theta_full 25.242
_diffrn_reflns_theta_max 27.578
_diffrn_reflns_theta_min 2.131
_diffrn_source 'microfocus sealed X-ray tube'
_diffrn_source_target Mo
_exptl_absorpt_coefficient_mu 1.153
_exptl_absorpt_correction_T_max 0.159
_exptl_absorpt_correction_T_min 0.144
_exptl_absorpt_correction_type multi-scan
_exptl_absorpt_process_details 'SADABS- Bruker- v2018.1.0'
_exptl_crystal_colour red
_exptl_crystal_colour_primary red
_exptl_crystal_density_diffrn 1.747
_exptl_crystal_description block
_exptl_crystal_F_000 1184
_exptl_crystal_size_max 0.75
_exptl_crystal_size_mid 0.152
_exptl_crystal_size_min 0.025
_exptl_transmission_factor_max 0.745554
_exptl_transmission_factor_min 0.594711
_refine_diff_density_max 1.657
_refine_diff_density_min -1.358
_refine_diff_density_rms 0.165
_refine_ls_extinction_method none
_refine_ls_goodness_of_fit_ref 1.066
_refine_ls_hydrogen_treatment constr
_refine_ls_matrix_type full
_refine_ls_number_parameters 664
_refine_ls_number_reflns 9976
_refine_ls_number_restraints 0
_refine_ls_restrained_S_all 1.066
_refine_ls_R_factor_all 0.0996
_refine_ls_R_factor_gt 0.0638
_refine_ls_shift/su_max 0.000
_refine_ls_shift/su_mean 0.000
_refine_ls_structure_factor_coef Fsqd
_refine_ls_weighting_details 'w=1/[\s^2^(Fo^2^)+(0.0584P)^2^+18.2760P] where P=(Fo^2^+2Fc^2^)/3'
_refine_ls_weighting_scheme calc
_refine_ls_wR_factor_gt 0.1479
_refine_ls_wR_factor_ref 0.1633
_reflns_Friedel_coverage 0.000
_reflns_number_gt 7194
_reflns_number_total 9976
_reflns_threshold_expression 'I > 2\s(I)'
_cod_data_source_file d0dt04007j2.cif
_cod_data_source_block tri_100
_cod_depositor_comments 'Adding full bibliography for 7706372--7706374.cif.'
_cod_database_code 7706373
_shelx_shelxl_version_number 2018/3
_shelx_space_group_comment
;
The symmetry employed for this shelxl refinement is uniquely defined
by the following loop, which should always be used as a source of
symmetry information in preference to the above space-group names.
They are only intended as comments.
;
_shelx_estimated_absorpt_t_max 0.972
_shelx_estimated_absorpt_t_min 0.478
_olex2_refinement_description
;
1. Fixed Uiso
 At 1.2 times of:
  All C(H) groups
 At 1.5 times of:
  All O(H,H) groups
2. Others
 Fixed Sof: O9A(0.5)
3.a Free rotating group:
 O7(H7A,H7B), O8(H8A,H8B)
3.b Aromatic/amide H refined with riding coordinates:
 C4(H4), C3(H3), C5(H5), C16(H16), C28(H28), C20(H20), C29(H29), C12(H12),
 C30(H30), C19(H19), C6(H6), C27(H27), C24(H24), C18(H18), C31(H31), C9(H9),
 C7(H7), C22(H22), C10(H10), C37(H37), C23(H23), C35(H35), C17(H17), C36(H36),
 C11(H11), C25(H25), C34(H34)
;
_olex2_submission_special_instructions 'No special instructions were received'

loop_
_space_group_symop_operation_xyz
'x, y, z'
'-x, -y, -z'

loop_
_atom_site_label
_atom_site_type_symbol
_atom_site_fract_x
_atom_site_fract_y
_atom_site_fract_z
_atom_site_U_iso_or_equiv
_atom_site_adp_type
_atom_site_occupancy
_atom_site_site_symmetry_order
_atom_site_calc_flag
_atom_site_refinement_flags_posn
_atom_site_refinement_flags_adp
_atom_site_refinement_flags_occupancy
_atom_site_disorder_assembly
_atom_site_disorder_group
Pd1 Pd 0.16277(4) 0.50888(3) 0.33695(3) 0.00971(12) Uani 1 1 d . . . . .
Pd2 Pd 0.500000 0.500000 0.000000 0.00967(14) Uani 1 2 d S . P . .
Fe1 Fe 0.000000 0.500000 0.000000 0.0092(2) Uani 1 2 d S . P . .
Fe2 Fe 0.66116(8) 0.50864(5) 0.33628(5) 0.01029(17) Uani 1 1 d . . . . .
N21 N -0.1497(5) 0.5020(3) 0.3336(3) 0.0133(9) Uani 1 1 d . . . . .
N20 N 0.6049(5) 0.5196(3) 0.2134(3) 0.0150(10) Uani 1 1 d . . . . .
N8 N 0.4720(5) 0.5155(3) 0.3390(3) 0.0136(9) Uani 1 1 d . . . . .
N1 N 0.1925(5) 0.5081(3) 0.0026(3) 0.0133(9) Uani 1 1 d . . . . .
N2 N 0.0611(4) 0.5162(3) 0.1330(3) 0.0117(9) Uani 1 1 d . . . . .
N9 N 0.2796(5) 0.5043(3) 0.5410(3) 0.0158(10) Uani 1 1 d . . . . .
N3 N 0.0079(5) 0.6350(3) 0.0310(3) 0.0155(10) Uani 1 1 d . . . . .
N10 N 0.7152(5) 0.6434(3) 0.4048(3) 0.0175(10) Uani 1 1 d . . . . .
C39 C 0.5661(5) 0.5141(4) 0.1360(4) 0.0126(11) Uani 1 1 d . . . . .
N15 N 0.5959(5) 0.3751(3) 0.2661(3) 0.0168(10) Uani 1 1 d . . . . .
N16 N 0.4670(5) 0.3404(4) 0.1938(4) 0.0237(11) Uani 1 1 d . . . . .
C38 C 0.2345(6) 0.5044(4) 0.4666(4) 0.0150(11) Uani 1 1 d . . . . .
C15 C -0.0342(6) 0.5039(4) 0.3370(4) 0.0153(11) Uani 1 1 d . . . . .
C1 C 0.3061(6) 0.5063(4) 0.0027(4) 0.0137(11) Uani 1 1 d . . . . .
O7 O 0.3687(6) 0.6871(4) 0.2320(5) 0.0560(18) Uani 1 1 d G . . . .
H7A H 0.297853 0.688742 0.186349 0.084 Uiso 1 1 d G U . . .
H7B H 0.358791 0.633411 0.236085 0.084 Uiso 1 1 d G U . . .
N4 N 0.1208(5) 0.7019(3) 0.0924(4) 0.0199(11) Uani 1 1 d . . . . .
N6 N -0.1365(6) 0.8258(3) 0.0083(4) 0.0253(12) Uani 1 1 d . . . . .
C2 C 0.0983(5) 0.5156(4) 0.2087(4) 0.0113(10) Uani 1 1 d . . . . .
C14 C 0.3597(6) 0.5136(4) 0.3364(4) 0.0130(11) Uani 1 1 d . . . . .
N5 N -0.0492(5) 0.7661(3) 0.0318(4) 0.0211(11) Uani 1 1 d . . . . .
N18 N 0.5783(6) 0.1335(3) 0.1932(4) 0.0268(12) Uani 1 1 d . . . . .
N17 N 0.5700(5) 0.2259(3) 0.2137(4) 0.0213(11) Uani 1 1 d . . . . .
N12 N 0.7297(6) 0.7915(3) 0.4509(4) 0.0265(12) Uani 1 1 d . . . . .
O1 O 0.0912(6) 1.3006(4) 0.1954(4) 0.0470(14) Uani 1 1 d . . . . .
O2 O -0.0057(7) 1.2310(4) 0.2649(4) 0.0508(15) Uani 1 1 d . . . . .
C4 C 0.0850(6) 0.7810(4) 0.0915(4) 0.0201(12) Uani 1 1 d . . . . .
H4 H 0.143893 0.839566 0.127079 0.024 Uiso 1 1 calc R U . . .
N13 N 0.7226(6) 0.8822(3) 0.4592(4) 0.0312(13) Uani 1 1 d . . . . .
C3 C -0.0927(6) 0.6743(4) -0.0054(4) 0.0161(11) Uani 1 1 d . . . . .
H3 H -0.181836 0.642808 -0.050661 0.019 Uiso 1 1 calc R U . . .
N7 N -0.0090(6) 1.2565(4) 0.1977(4) 0.0283(12) Uani 1 1 d . . . . .
C5 C -0.0891(7) 0.9111(4) 0.0535(4) 0.0205(12) Uani 1 1 d . . . . .
H5 H 0.001536 0.931922 0.100224 0.025 Uiso 1 1 calc R U . . .
C16 C 0.6569(7) 0.7082(4) 0.3839(4) 0.0204(12) Uani 1 1 d . . . . .
H16 H 0.576567 0.699045 0.330599 0.025 Uiso 1 1 calc R U . . .
O4 O 0.3116(7) 0.9911(4) 0.2044(4) 0.0558(17) Uani 1 1 d . . . . .
O6 O 1.1829(7) -0.0961(5) 0.3552(5) 0.0636(18) Uani 1 1 d . . . . .
C28 C 0.6551(6) 0.3057(4) 0.2762(4) 0.0185(12) Uani 1 1 d . . . . .
H28 H 0.744037 0.310823 0.320707 0.022 Uiso 1 1 calc R U . . .
N11 N 0.8272(6) 0.6838(4) 0.4890(4) 0.0431(18) Uani 1 1 d . . . . .
O5 O 1.0848(7) -0.0007(4) 0.2966(5) 0.0557(16) Uani 1 1 d . . . . .
C20 C 0.4845(7) 1.0154(4) 0.3770(5) 0.0265(14) Uani 1 1 d . . . . .
H20 H 0.403331 0.969381 0.339384 0.032 Uiso 1 1 calc R U . . .
C29 C 0.6857(7) 0.1173(4) 0.2484(5) 0.0253(13) Uani 1 1 d . . . . .
H29 H 0.752699 0.165766 0.300312 0.030 Uiso 1 1 calc R U . . .
C12 C -0.2053(7) 1.3077(4) 0.1090(5) 0.0240(14) Uani 1 1 d . . . . .
H12 H -0.158883 1.369811 0.144293 0.029 Uiso 1 1 calc R U . . .
C21 C 0.4751(7) 1.1101(4) 0.3879(4) 0.0257(14) Uani 1 1 d . . . . .
C30 C 0.6997(7) 0.0221(4) 0.2279(5) 0.0289(15) Uani 1 1 d . . . . .
H30 H 0.629742 -0.024228 0.175637 0.035 Uiso 1 1 calc R U . . .
C19 C 0.5995(8) 0.9902(4) 0.4165(5) 0.0292(15) Uani 1 1 d . . . . .
H19 H 0.682119 1.035590 0.450278 0.035 Uiso 1 1 calc R U . . .
C13 C -0.1427(7) 1.2339(4) 0.1222(5) 0.0251(14) Uani 1 1 d . . . . .
C6 C -0.1757(7) 0.9772(4) 0.0329(5) 0.0249(13) Uani 1 1 d . . . . .
H6 H -0.264905 0.955703 -0.015391 0.030 Uiso 1 1 calc R U . . .
C27 C 0.4569(7) 0.2531(4) 0.1647(5) 0.0249(14) Uani 1 1 d . . . . .
H27 H 0.379097 0.211344 0.114337 0.030 Uiso 1 1 calc R U . . .
C8 C -0.2029(7) 1.1397(4) 0.0676(5) 0.0239(13) Uani 1 1 d . . . . .
O8 O 1.1074(9) 0.6852(6) 0.5489(6) 0.101(3) Uani 1 1 d G . . . .
H8A H 1.060051 0.655236 0.570674 0.151 Uiso 1 1 d G U . . .
H8B H 1.157803 0.649903 0.521713 0.151 Uiso 1 1 d G U . . .
C24 C 0.4600(8) 1.2981(5) 0.4234(5) 0.0345(17) Uani 1 1 d . . . . .
H24 H 0.453766 1.360991 0.435973 0.041 Uiso 1 1 calc R U . . .
C18 C 0.6080(7) 0.8960(4) 0.4114(5) 0.0273(14) Uani 1 1 d . . . . .
H18 H 0.530632 0.847067 0.373780 0.033 Uiso 1 1 calc R U . . .
O3 O 0.1986(7) 1.0957(4) 0.1808(4) 0.0568(16) Uani 1 1 d . . . . .
C31 C 0.8080(7) -0.0033(5) 0.2800(5) 0.0270(14) Uani 1 1 d . . . . .
H31 H 0.878277 0.042929 0.332093 0.032 Uiso 1 1 calc R U . . .
C9 C -0.3353(8) 1.1262(5) 0.0023(5) 0.0320(16) Uani 1 1 d . . . . .
H9 H -0.382350 1.064878 -0.036837 0.038 Uiso 1 1 calc R U . . .
C7 C -0.1307(7) 1.0670(4) 0.0811(5) 0.0286(15) Uani 1 1 d . . . . .
H7 H -0.041684 1.085055 0.129512 0.034 Uiso 1 1 calc R U . . .
N14 N 0.2895(8) 1.0699(5) 0.2319(5) 0.0459(17) Uani 1 1 d . . . . .
C22 C 0.5674(8) 1.1826(4) 0.4684(5) 0.0345(17) Uani 1 1 d . . . . .
H22 H 0.637512 1.168221 0.513295 0.041 Uiso 1 1 calc R U . . .
C32 C 0.8213(7) -0.1008(4) 0.2587(5) 0.0279(15) Uani 1 1 d . . . . .
C10 C -0.4006(9) 1.1965(5) -0.0080(5) 0.0405(19) Uani 1 1 d . . . . .
H10 H -0.493033 1.183177 -0.051569 0.049 Uiso 1 1 calc R U . . .
C26 C 0.3784(8) 1.1386(4) 0.3256(5) 0.0317(15) Uani 1 1 d . . . . .
C37 C 0.6976(9) -0.1689(5) 0.2188(5) 0.0388(18) Uani 1 1 d . . . . .
H37 H 0.609253 -0.149836 0.208273 0.047 Uiso 1 1 calc R U . . .
C23 C 0.5595(9) 1.2747(5) 0.4844(6) 0.0402(19) Uani 1 1 d . . . . .
H23 H 0.625054 1.321551 0.538946 0.048 Uiso 1 1 calc R U . . .
C35 C 0.8345(9) -0.2905(5) 0.2173(6) 0.0384(18) Uani 1 1 d . . . . .
H35 H 0.838112 -0.353829 0.204267 0.046 Uiso 1 1 calc R U . . .
C17 C 0.8324(8) 0.7719(5) 0.5141(6) 0.048(2) Uani 1 1 d . . . . .
H17 H 0.899336 0.816818 0.569553 0.057 Uiso 1 1 calc R U . . .
C33 C 0.9427(9) -0.1351(5) 0.2758(6) 0.0389(18) Uani 1 1 d . . . . .
N19 N 1.0789(8) -0.0735(5) 0.3125(5) 0.0443(16) Uani 1 1 d . . . . .
C36 C 0.7017(9) -0.2608(5) 0.1952(6) 0.045(2) Uani 1 1 d . . . . .
H36 H 0.617339 -0.304767 0.164227 0.054 Uiso 1 1 calc R U . . .
C11 C -0.3363(8) 1.2859(5) 0.0429(5) 0.0359(17) Uani 1 1 d . . . . .
H11 H -0.383000 1.333788 0.032448 0.043 Uiso 1 1 calc R U . . .
C25 C 0.3671(8) 1.2302(5) 0.3426(6) 0.0386(18) Uani 1 1 d . . . . .
H25 H 0.296350 1.245917 0.299268 0.046 Uiso 1 1 calc R U . . .
C34 C 0.9505(9) -0.2292(5) 0.2557(6) 0.045(2) Uani 1 1 d . . . . .
H34 H 1.038841 -0.247934 0.269948 0.054 Uiso 1 1 calc R U . . .
O9B O 1.000000 1.000000 0.500000 0.203(12) Uani 1 2 d S . P . .
O9A O 1.0962(18) 0.8494(19) 0.4954(11) 0.152(12) Uani 0.5 1 d . . P . .

loop_
_atom_site_aniso_label
_atom_site_aniso_U_11
_atom_site_aniso_U_22
_atom_site_aniso_U_33
_atom_site_aniso_U_23
_atom_site_aniso_U_13
_atom_site_aniso_U_12
Pd1 0.0067(2) 0.0171(2) 0.0070(2) 0.00682(16) 0.00178(15) 0.00281(15)
Pd2 0.0058(3) 0.0179(3) 0.0070(3) 0.0075(2) 0.0015(2) 0.0016(2)
Fe1 0.0065(5) 0.0155(5) 0.0070(5) 0.0065(4) 0.0018(4) 0.0014(4)
Fe2 0.0069(4) 0.0170(4) 0.0070(4) 0.0060(3) 0.0009(3) 0.0011(3)
N21 0.013(2) 0.022(2) 0.008(2) 0.0086(19) 0.0032(18) 0.0063(19)
N20 0.014(2) 0.023(2) 0.011(2) 0.0096(19) 0.0046(19) 0.0063(19)
N8 0.011(2) 0.021(2) 0.011(2) 0.0082(19) 0.0041(19) 0.0016(18)
N1 0.010(2) 0.021(2) 0.009(2) 0.0069(19) 0.0020(18) 0.0020(18)
N2 0.006(2) 0.020(2) 0.011(2) 0.0082(18) 0.0026(18) 0.0036(17)
N9 0.012(2) 0.026(3) 0.011(3) 0.009(2) 0.0052(19) 0.0045(19)
N3 0.015(2) 0.023(2) 0.012(2) 0.0093(19) 0.0058(19) 0.0037(19)
N10 0.012(2) 0.022(2) 0.013(2) 0.0021(19) 0.0019(19) -0.0001(19)
C39 0.008(3) 0.019(3) 0.016(3) 0.010(2) 0.007(2) 0.003(2)
N15 0.016(2) 0.021(2) 0.016(2) 0.009(2) 0.007(2) 0.0043(19)
N16 0.015(3) 0.025(3) 0.023(3) 0.006(2) -0.001(2) -0.002(2)
C38 0.010(3) 0.020(3) 0.017(3) 0.010(2) 0.003(2) 0.002(2)
C15 0.017(3) 0.019(3) 0.008(3) 0.006(2) -0.001(2) 0.004(2)
C1 0.012(3) 0.021(3) 0.011(3) 0.010(2) 0.004(2) 0.004(2)
O7 0.031(3) 0.039(3) 0.070(4) 0.024(3) -0.024(3) -0.002(2)
N4 0.016(3) 0.016(2) 0.020(3) 0.000(2) 0.004(2) -0.0007(19)
N6 0.029(3) 0.015(2) 0.028(3) 0.009(2) 0.002(2) 0.001(2)
C2 0.005(2) 0.014(2) 0.016(3) 0.006(2) 0.004(2) 0.0001(19)
C14 0.010(3) 0.020(3) 0.011(3) 0.008(2) 0.003(2) 0.001(2)
N5 0.023(3) 0.020(2) 0.020(3) 0.009(2) 0.004(2) 0.006(2)
N18 0.035(3) 0.013(2) 0.031(3) 0.005(2) 0.014(3) 0.003(2)
N17 0.022(3) 0.018(2) 0.022(3) 0.008(2) 0.006(2) 0.002(2)
N12 0.025(3) 0.016(2) 0.026(3) 0.000(2) 0.002(2) -0.002(2)
O1 0.050(4) 0.037(3) 0.053(4) 0.016(3) 0.019(3) 0.004(3)
O2 0.063(4) 0.056(4) 0.030(3) 0.020(3) 0.009(3) -0.001(3)
C4 0.019(3) 0.018(3) 0.019(3) 0.005(2) 0.001(2) 0.000(2)
N13 0.038(3) 0.015(3) 0.036(3) 0.003(2) 0.013(3) 0.003(2)
C3 0.015(3) 0.016(3) 0.017(3) 0.009(2) 0.002(2) 0.001(2)
N7 0.035(3) 0.022(3) 0.029(3) 0.010(2) 0.012(3) 0.002(2)
C5 0.026(3) 0.016(3) 0.015(3) 0.004(2) 0.005(3) 0.000(2)
C16 0.025(3) 0.021(3) 0.014(3) 0.005(2) 0.006(2) 0.004(2)
O4 0.080(5) 0.033(3) 0.041(3) 0.004(3) 0.016(3) -0.002(3)
O6 0.039(4) 0.074(5) 0.068(5) 0.023(4) 0.008(3) 0.009(3)
C28 0.017(3) 0.019(3) 0.017(3) 0.003(2) 0.007(2) -0.001(2)
N11 0.032(3) 0.022(3) 0.038(4) -0.004(3) -0.023(3) 0.004(3)
O5 0.059(4) 0.046(3) 0.064(4) 0.021(3) 0.025(3) -0.004(3)
C20 0.031(4) 0.020(3) 0.025(3) 0.002(3) 0.014(3) -0.003(3)
C29 0.025(3) 0.026(3) 0.026(3) 0.010(3) 0.011(3) -0.001(3)
C12 0.043(4) 0.009(3) 0.027(3) 0.006(2) 0.022(3) 0.006(3)
C21 0.037(4) 0.016(3) 0.022(3) 0.002(2) 0.015(3) -0.002(3)
C30 0.031(4) 0.025(3) 0.029(4) 0.005(3) 0.013(3) 0.000(3)
C19 0.043(4) 0.017(3) 0.024(3) 0.002(3) 0.014(3) -0.003(3)
C13 0.032(4) 0.025(3) 0.021(3) 0.009(3) 0.011(3) 0.010(3)
C6 0.024(3) 0.026(3) 0.021(3) 0.008(3) 0.004(3) 0.002(3)
C27 0.019(3) 0.023(3) 0.022(3) 0.004(3) -0.003(3) -0.001(2)
C8 0.029(3) 0.020(3) 0.025(3) 0.010(3) 0.009(3) 0.006(3)
O8 0.070(6) 0.122(7) 0.058(5) -0.012(5) -0.006(4) 0.067(5)
C24 0.045(4) 0.022(3) 0.042(4) 0.005(3) 0.033(4) 0.005(3)
C18 0.032(4) 0.021(3) 0.029(4) 0.007(3) 0.013(3) 0.003(3)
O3 0.062(4) 0.060(4) 0.045(4) 0.023(3) 0.009(3) 0.014(3)
C31 0.023(3) 0.037(4) 0.027(4) 0.017(3) 0.011(3) 0.006(3)
C9 0.037(4) 0.029(3) 0.027(4) 0.009(3) 0.007(3) 0.010(3)
C7 0.034(4) 0.020(3) 0.031(4) 0.010(3) 0.009(3) 0.011(3)
N14 0.056(5) 0.036(4) 0.044(4) 0.017(3) 0.012(4) 0.003(3)
C22 0.036(4) 0.020(3) 0.036(4) -0.001(3) 0.010(3) 0.005(3)
C32 0.036(4) 0.027(3) 0.019(3) 0.003(3) 0.015(3) -0.004(3)
C10 0.049(5) 0.033(4) 0.034(4) 0.010(3) 0.007(4) 0.017(4)
C26 0.034(4) 0.023(3) 0.036(4) 0.013(3) 0.009(3) -0.003(3)
C37 0.049(5) 0.036(4) 0.032(4) 0.015(3) 0.013(4) 0.006(3)
C23 0.048(5) 0.017(3) 0.041(4) -0.002(3) 0.011(4) -0.001(3)
C35 0.053(5) 0.024(3) 0.043(5) 0.010(3) 0.028(4) 0.003(3)
C17 0.037(4) 0.026(4) 0.046(5) -0.002(3) -0.016(4) 0.001(3)
C33 0.051(5) 0.026(4) 0.039(4) 0.006(3) 0.022(4) 0.006(3)
N19 0.048(4) 0.038(4) 0.042(4) 0.008(3) 0.018(3) 0.002(3)
C36 0.051(5) 0.024(4) 0.045(5) 0.000(3) 0.008(4) 0.004(3)
C11 0.039(4) 0.033(4) 0.038(4) 0.015(3) 0.013(3) 0.011(3)
C25 0.036(4) 0.026(4) 0.055(5) 0.015(3) 0.018(4) 0.005(3)
C34 0.046(5) 0.032(4) 0.057(5) 0.014(4) 0.021(4) 0.007(4)
O9B 0.092(11) 0.29(3) 0.116(13) -0.055(14) 0.066(10) -0.108(14)
O9A 0.070(12) 0.27(3) 0.041(9) -0.008(13) 0.022(8) -0.087(15)

loop_
_atom_type_symbol
_atom_type_description
_atom_type_scat_dispersion_real
_atom_type_scat_dispersion_imag
_atom_type_scat_source
C C 0.0033 0.0016 'International Tables Vol C Tables 4.2.6.8 and 6.1.1.4'
H H 0.0000 0.0000 'International Tables Vol C Tables 4.2.6.8 and 6.1.1.4'
Fe Fe 0.3463 0.8444 'International Tables Vol C Tables 4.2.6.8 and 6.1.1.4'
N N 0.0061 0.0033 'International Tables Vol C Tables 4.2.6.8 and 6.1.1.4'
O O 0.0106 0.0060 'International Tables Vol C Tables 4.2.6.8 and 6.1.1.4'
Pd Pd -0.9988 1.0072 'International Tables Vol C Tables 4.2.6.8 and 6.1.1.4'

loop_
_geom_angle_atom_site_label_1
_geom_angle_atom_site_label_2
_geom_angle_atom_site_label_3
_geom_angle
_geom_angle_site_symmetry_1
_geom_angle_site_symmetry_3
_geom_angle_publ_flag
C15 Pd1 C38 92.8(2) . . ?
C15 Pd1 C14 179.8(3) . . ?
C2 Pd1 C38 177.9(2) . . ?
C2 Pd1 C15 89.1(2) . . ?
C2 Pd1 C14 90.7(2) . . ?
C14 Pd1 C38 87.4(2) . . ?
C39 Pd2 C39 180.0 . 2_665 ?
C1 Pd2 C39 89.6(2) . 2_665 ?
C1 Pd2 C39 89.6(2) 2_665 . ?
C1 Pd2 C39 90.4(2) . . ?
C1 Pd2 C39 90.4(2) 2_665 2_665 ?
C1 Pd2 C1 180.0 2_665 . ?
N1 Fe1 N1 180.0 . 2_565 ?
N1 Fe1 N2 90.21(18) 2_565 2_565 ?
N1 Fe1 N2 90.21(18) . . ?
N1 Fe1 N2 89.79(18) 2_565 . ?
N1 Fe1 N2 89.79(18) . 2_565 ?
N1 Fe1 N3 87.89(19) . 2_565 ?
N1 Fe1 N3 87.89(19) 2_565 . ?
N1 Fe1 N3 92.11(19) 2_565 2_565 ?
N1 Fe1 N3 92.11(19) . . ?
N2 Fe1 N2 180.0 . 2_565 ?
N2 Fe1 N3 87.48(19) 2_565 . ?
N2 Fe1 N3 92.52(19) 2_565 2_565 ?
N2 Fe1 N3 87.48(19) . 2_565 ?
N2 Fe1 N3 92.52(19) . . ?
N3 Fe1 N3 180.0 2_565 . ?
N21 Fe2 N8 179.9(2) 1_655 . ?
N21 Fe2 N9 88.50(19) 1_655 2_666 ?
N21 Fe2 N10 89.9(2) 1_655 . ?
N21 Fe2 N15 93.23(19) 1_655 . ?
N20 Fe2 N21 90.48(19) . 1_655 ?
N20 Fe2 N8 89.47(19) . . ?
N20 Fe2 N9 178.74(19) . 2_666 ?
N20 Fe2 N10 92.4(2) . . ?
N20 Fe2 N15 86.6(2) . . ?
N8 Fe2 N9 91.54(19) . 2_666 ?
N8 Fe2 N10 90.01(19) . . ?
N8 Fe2 N15 86.9(2) . . ?
N9 Fe2 N10 88.4(2) 2_666 . ?
N9 Fe2 N15 92.7(2) 2_666 . ?
N15 Fe2 N10 176.71(19) . . ?
C15 N21 Fe2 175.3(5) . 1_455 ?
C39 N20 Fe2 171.2(5) . . ?
C14 N8 Fe2 175.5(5) . . ?
C1 N1 Fe1 175.2(5) . . ?
C2 N2 Fe1 172.4(4) . . ?
C38 N9 Fe2 173.1(5) . 2_666 ?
N4 N3 Fe1 125.2(4) . . ?
C3 N3 Fe1 126.1(4) . . ?
C3 N3 N4 108.7(5) . . ?
C16 N10 Fe2 129.0(4) . . ?
C16 N10 N11 108.5(5) . . ?
N11 N10 Fe2 122.5(4) . . ?
N20 C39 Pd2 178.0(5) . . ?
N16 N15 Fe2 121.2(4) . . ?
C28 N15 Fe2 130.3(4) . . ?
C28 N15 N16 108.5(5) . . ?
C27 N16 N15 105.1(5) . . ?
N9 C38 Pd1 177.4(5) . . ?
N21 C15 Pd1 177.0(5) . . ?
N1 C1 Pd2 178.5(5) . . ?
H7A O7 H7B 109.5 . . ?
C4 N4 N3 106.5(5) . . ?
C5 N6 N5 116.4(5) . . ?
N2 C2 Pd1 177.6(5) . . ?
N8 C14 Pd1 177.4(5) . . ?
C4 N5 N6 132.5(5) . . ?
C3 N5 N6 121.8(5) . . ?
C3 N5 C4 105.7(5) . . ?
C29 N18 N17 115.4(5) . . ?
C28 N17 N18 134.3(5) . . ?
C28 N17 C27 104.0(5) . . ?
C27 N17 N18 121.7(5) . . ?
C16 N12 N13 133.5(6) . . ?
C17 N12 N13 120.9(5) . . ?
C17 N12 C16 105.4(5) . . ?
N4 C4 N5 109.9(5) . . ?
N4 C4 H4 125.0 . . ?
N5 C4 H4 125.0 . . ?
C18 N13 N12 116.4(6) . . ?
N3 C3 N5 109.2(5) . . ?
N3 C3 H3 125.4 . . ?
N5 C3 H3 125.4 . . ?
O1 N7 O2 123.3(6) . . ?
O1 N7 C13 120.0(6) . . ?
O2 N7 C13 116.6(6) . . ?
N6 C5 H5 120.4 . . ?
N6 C5 C6 119.1(6) . . ?
C6 C5 H5 120.4 . . ?
N10 C16 N12 108.9(5) . . ?
N10 C16 H16 125.5 . . ?
N12 C16 H16 125.5 . . ?
N15 C28 N17 109.5(5) . . ?
N15 C28 H28 125.3 . . ?
N17 C28 H28 125.3 . . ?
C17 N11 N10 106.1(6) . . ?
C21 C20 H20 118.4 . . ?
C19 C20 H20 118.4 . . ?
C19 C20 C21 123.2(6) . . ?
N18 C29 H29 121.5 . . ?
N18 C29 C30 117.0(6) . . ?
C30 C29 H29 121.5 . . ?
C13 C12 H12 121.6 . . ?
C11 C12 H12 121.6 . . ?
C11 C12 C13 116.8(6) . . ?
C22 C21 C20 119.9(6) . . ?
C26 C21 C20 125.8(6) . . ?
C26 C21 C22 114.3(6) . . ?
C29 C30 H30 118.8 . . ?
C31 C30 C29 122.5(6) . . ?
C31 C30 H30 118.8 . . ?
C20 C19 H19 118.1 . . ?
C20 C19 C18 123.7(6) . . ?
C18 C19 H19 118.1 . . ?
C12 C13 N7 117.1(6) . . ?
C12 C13 C8 124.2(6) . . ?
C8 C13 N7 118.7(5) . . ?
C5 C6 H6 119.8 . . ?
C7 C6 C5 120.5(6) . . ?
C7 C6 H6 119.8 . . ?
N16 C27 N17 112.9(5) . . ?
N16 C27 H27 123.5 . . ?
N17 C27 H27 123.5 . . ?
C13 C8 C7 121.7(6) . . ?
C9 C8 C13 113.7(6) . . ?
C9 C8 C7 124.6(6) . . ?
H8A O8 H8B 109.5 . . ?
C23 C24 H24 120.1 . . ?
C23 C24 C25 119.8(7) . . ?
C25 C24 H24 120.1 . . ?
N13 C18 C19 117.5(6) . . ?
N13 C18 H18 121.3 . . ?
C19 C18 H18 121.3 . . ?
C30 C31 H31 118.9 . . ?
C30 C31 C32 122.1(6) . . ?
C32 C31 H31 118.9 . . ?
C8 C9 H9 118.5 . . ?
C10 C9 C8 123.0(7) . . ?
C10 C9 H9 118.5 . . ?
C6 C7 C8 126.7(7) . . ?
C6 C7 H7 116.7 . . ?
C8 C7 H7 116.7 . . ?
O4 N14 O3 121.3(7) . . ?
O4 N14 C26 120.5(7) . . ?
O3 N14 C26 118.1(6) . . ?
C21 C22 H22 118.8 . . ?
C23 C22 C21 122.3(7) . . ?
C23 C22 H22 118.8 . . ?
C37 C32 C31 118.9(6) . . ?
C33 C32 C31 127.0(6) . . ?
C33 C32 C37 114.1(7) . . ?
C9 C10 H10 119.3 . . ?
C9 C10 C11 121.4(8) . . ?
C11 C10 H10 119.3 . . ?
C21 C26 N14 119.4(6) . . ?
C25 C26 C21 123.6(7) . . ?
C25 C26 N14 116.8(7) . . ?
C32 C37 H37 118.9 . . ?
C36 C37 C32 122.2(8) . . ?
C36 C37 H37 118.9 . . ?
C24 C23 C22 120.8(7) . . ?
C24 C23 H23 119.6 . . ?
C22 C23 H23 119.6 . . ?
C36 C35 H35 120.3 . . ?
C34 C35 H35 120.3 . . ?
C34 C35 C36 119.4(7) . . ?
N12 C17 H17 124.5 . . ?
N11 C17 N12 111.1(6) . . ?
N11 C17 H17 124.5 . . ?
C32 C33 N19 120.2(6) . . ?
C32 C33 C34 125.0(7) . . ?
C34 C33 N19 114.7(7) . . ?
O6 N19 O5 122.2(7) . . ?
O6 N19 C33 119.0(7) . . ?
O5 N19 C33 118.7(7) . . ?
C37 C36 C35 119.8(8) . . ?
C37 C36 H36 120.1 . . ?
C35 C36 H36 120.1 . . ?
C12 C11 H11 119.6 . . ?
C10 C11 C12 120.9(7) . . ?
C10 C11 H11 119.6 . . ?
C24 C25 C26 119.1(7) . . ?
C24 C25 H25 120.4 . . ?
C26 C25 H25 120.4 . . ?
C35 C34 C33 119.4(8) . . ?
C35 C34 H34 120.3 . . ?
C33 C34 H34 120.3 . . ?

loop_
_geom_bond_atom_site_label_1
_geom_bond_atom_site_label_2
_geom_bond_distance
_geom_bond_site_symmetry_2
_geom_bond_publ_flag
Pd1 C38 2.004(6) . ?
Pd1 C15 1.998(6) . ?
Pd1 C2 1.994(5) . ?
Pd1 C14 2.001(5) . ?
Pd2 C39 1.997(6) 2_665 ?
Pd2 C39 1.997(6) . ?
Pd2 C1 1.991(6) 2_665 ?
Pd2 C1 1.991(6) . ?
Fe1 N1 1.940(5) . ?
Fe1 N1 1.940(5) 2_565 ?
Fe1 N2 1.942(5) . ?
Fe1 N2 1.942(5) 2_565 ?
Fe1 N3 1.997(5) . ?
Fe1 N3 1.997(5) 2_565 ?
Fe2 N21 1.943(5) 1_655 ?
Fe2 N20 1.941(5) . ?
Fe2 N8 1.944(5) . ?
Fe2 N9 1.954(5) 2_666 ?
Fe2 N10 1.975(5) . ?
Fe2 N15 1.970(5) . ?
N21 C15 1.157(8) . ?
N20 C39 1.148(7) . ?
N8 C14 1.127(7) . ?
N1 C1 1.155(7) . ?
N2 C2 1.156(7) . ?
N9 C38 1.137(7) . ?
N3 N4 1.367(7) . ?
N3 C3 1.320(7) . ?
N10 C16 1.301(8) . ?
N10 N11 1.389(7) . ?
N15 N16 1.392(7) . ?
N15 C28 1.313(7) . ?
N16 C27 1.276(8) . ?
O7 H7A 0.8701 . ?
O7 H7B 0.8694 . ?
N4 C4 1.320(7) . ?
N6 N5 1.398(7) . ?
N6 C5 1.267(7) . ?
N5 C4 1.367(8) . ?
N5 C3 1.346(7) . ?
N18 N17 1.389(7) . ?
N18 C29 1.286(8) . ?
N17 C28 1.348(7) . ?
N17 C27 1.370(8) . ?
N12 N13 1.394(7) . ?
N12 C16 1.364(8) . ?
N12 C17 1.354(9) . ?
O1 N7 1.214(8) . ?
O2 N7 1.257(7) . ?
C4 H4 0.9500 . ?
N13 C18 1.268(9) . ?
C3 H3 0.9500 . ?
N7 C13 1.452(9) . ?
C5 H5 0.9500 . ?
C5 C6 1.463(8) . ?
C16 H16 0.9500 . ?
O4 N14 1.223(8) . ?
O6 N19 1.223(9) . ?
C28 H28 0.9500 . ?
N11 C17 1.296(9) . ?
O5 N19 1.255(9) . ?
C20 H20 0.9500 . ?
C20 C21 1.452(9) . ?
C20 C19 1.309(10) . ?
C29 H29 0.9500 . ?
C29 C30 1.443(9) . ?
C12 H12 0.9500 . ?
C12 C13 1.406(8) . ?
C12 C11 1.368(10) . ?
C21 C22 1.408(9) . ?
C21 C26 1.393(10) . ?
C30 H30 0.9500 . ?
C30 C31 1.344(9) . ?
C19 H19 0.9500 . ?
C19 C18 1.465(9) . ?
C13 C8 1.420(9) . ?
C6 H6 0.9500 . ?
C6 C7 1.328(9) . ?
C27 H27 0.9500 . ?
C8 C9 1.389(9) . ?
C8 C7 1.440(8) . ?
O8 H8A 0.8691 . ?
O8 H8B 0.8702 . ?
C24 H24 0.9500 . ?
C24 C23 1.347(11) . ?
C24 C25 1.381(11) . ?
C18 H18 0.9500 . ?
O3 N14 1.230(9) . ?
C31 H31 0.9500 . ?
C31 C32 1.476(9) . ?
C9 H9 0.9500 . ?
C9 C10 1.357(9) . ?
C7 H7 0.9500 . ?
N14 C26 1.481(10) . ?
C22 H22 0.9500 . ?
C22 C23 1.393(9) . ?
C32 C37 1.425(10) . ?
C32 C33 1.368(10) . ?
C10 H10 0.9500 . ?
C10 C11 1.362(10) . ?
C26 C25 1.389(9) . ?
C37 H37 0.9500 . ?
C37 C36 1.369(10) . ?
C23 H23 0.9500 . ?
C35 H35 0.9500 . ?
C35 C36 1.441(11) . ?
C35 C34 1.314(11) . ?
C17 H17 0.9500 . ?
C33 N19 1.473(10) . ?
C33 C34 1.415(10) . ?
C36 H36 0.9500 . ?
C11 H11 0.9500 . ?
C25 H25 0.9500 . ?
C34 H34 0.9500 . ?

loop_
_geom_torsion_atom_site_label_1
_geom_torsion_atom_site_label_2
_geom_torsion_atom_site_label_3
_geom_torsion_atom_site_label_4
_geom_torsion
_geom_torsion_site_symmetry_1
_geom_torsion_site_symmetry_2
_geom_torsion_site_symmetry_3
_geom_torsion_site_symmetry_4
_geom_torsion_publ_flag
Fe1 N3 N4 C4 178.7(4) . . . . ?
Fe1 N3 C3 N5 -179.5(4) . . . . ?
Fe2 N10 C16 N12 -179.7(4) . . . . ?
Fe2 N10 N11 C17 -179.8(6) . . . . ?
Fe2 N15 N16 C27 -179.3(4) . . . . ?
Fe2 N15 C28 N17 178.5(4) . . . . ?
N3 N4 C4 N5 0.9(7) . . . . ?
N10 N11 C17 N12 0.0(10) . . . . ?
N15 N16 C27 N17 1.0(7) . . . . ?
N16 N15 C28 N17 -0.4(7) . . . . ?
N4 N3 C3 N5 -0.8(6) . . . . ?
N6 N5 C4 N4 177.7(6) . . . . ?
N6 N5 C3 N3 -177.9(5) . . . . ?
N6 C5 C6 C7 177.9(7) . . . . ?
N5 N6 C5 C6 -179.5(5) . . . . ?
N18 N17 C28 N15 -179.8(6) . . . . ?
N18 N17 C27 N16 179.4(6) . . . . ?
N18 C29 C30 C31 179.4(6) . . . . ?
N17 N18 C29 C30 -178.5(5) . . . . ?
N12 N13 C18 C19 -177.9(6) . . . . ?
O1 N7 C13 C12 -61.4(8) . . . . ?
O1 N7 C13 C8 119.5(7) . . . . ?
O2 N7 C13 C12 116.3(7) . . . . ?
O2 N7 C13 C8 -62.8(8) . . . . ?
C4 N5 C3 N3 1.3(7) . . . . ?
N13 N12 C16 N10 173.0(6) . . . . ?
N13 N12 C17 N11 -174.5(7) . . . . ?
C3 N3 N4 C4 0.0(6) . . . . ?
C3 N5 C4 N4 -1.4(7) . . . . ?
N7 C13 C8 C9 175.4(6) . . . . ?
N7 C13 C8 C7 -4.1(10) . . . . ?
C5 N6 N5 C4 -4.8(10) . . . . ?
C5 N6 N5 C3 174.1(6) . . . . ?
C5 C6 C7 C8 178.8(6) . . . . ?
C16 N10 N11 C17 -1.1(9) . . . . ?
C16 N12 N13 C18 21.6(11) . . . . ?
C16 N12 C17 N11 1.0(10) . . . . ?
O4 N14 C26 C21 -8.8(11) . . . . ?
O4 N14 C26 C25 166.2(7) . . . . ?
C28 N15 N16 C27 -0.4(7) . . . . ?
C28 N17 C27 N16 -1.2(8) . . . . ?
N11 N10 C16 N12 1.7(7) . . . . ?
C20 C21 C22 C23 -177.4(7) . . . . ?
C20 C21 C26 N14 -10.2(11) . . . . ?
C20 C21 C26 C25 175.1(7) . . . . ?
C20 C19 C18 N13 -174.3(7) . . . . ?
C29 N18 N17 C28 5.1(10) . . . . ?
C29 N18 N17 C27 -175.7(6) . . . . ?
C29 C30 C31 C32 179.8(6) . . . . ?
C12 C13 C8 C9 -3.7(10) . . . . ?
C12 C13 C8 C7 176.8(6) . . . . ?
C21 C20 C19 C18 175.6(6) . . . . ?
C21 C22 C23 C24 1.3(12) . . . . ?
C21 C26 C25 C24 3.0(12) . . . . ?
C30 C31 C32 C37 -31.7(10) . . . . ?
C30 C31 C32 C33 150.4(7) . . . . ?
C19 C20 C21 C22 -25.2(10) . . . . ?
C19 C20 C21 C26 156.2(7) . . . . ?
C13 C12 C11 C10 -0.9(11) . . . . ?
C13 C8 C9 C10 0.0(11) . . . . ?
C13 C8 C7 C6 -178.5(7) . . . . ?
C27 N17 C28 N15 0.9(7) . . . . ?
C8 C9 C10 C11 3.0(13) . . . . ?
O3 N14 C26 C21 175.2(7) . . . . ?
O3 N14 C26 C25 -9.8(11) . . . . ?
C31 C32 C37 C36 178.4(7) . . . . ?
C31 C32 C33 N19 -5.1(11) . . . . ?
C31 C32 C33 C34 178.8(7) . . . . ?
C9 C8 C7 C6 2.1(12) . . . . ?
C9 C10 C11 C12 -2.5(12) . . . . ?
C7 C8 C9 C10 179.5(7) . . . . ?
N14 C26 C25 C24 -171.7(7) . . . . ?
C22 C21 C26 N14 171.1(7) . . . . ?
C22 C21 C26 C25 -3.5(11) . . . . ?
C32 C37 C36 C35 4.8(12) . . . . ?
C32 C33 N19 O6 156.8(8) . . . . ?
C32 C33 N19 O5 -25.0(11) . . . . ?
C32 C33 C34 C35 0.4(13) . . . . ?
C26 C21 C22 C23 1.3(11) . . . . ?
C37 C32 C33 N19 176.9(6) . . . . ?
C37 C32 C33 C34 0.8(11) . . . . ?
C23 C24 C25 C26 -0.2(11) . . . . ?
C17 N12 N13 C18 -164.4(7) . . . . ?
C17 N12 C16 N10 -1.7(8) . . . . ?
C33 C32 C37 C36 -3.4(11) . . . . ?
N19 C33 C34 C35 -175.9(7) . . . . ?
C36 C35 C34 C33 0.9(12) . . . . ?
C11 C12 C13 N7 -174.9(6) . . . . ?
C11 C12 C13 C8 4.2(10) . . . . ?
C25 C24 C23 C22 -1.9(12) . . . . ?
C34 C35 C36 C37 -3.4(13) . . . . ?
C34 C33 N19 O6 -26.7(11) . . . . ?
C34 C33 N19 O5 151.5(7) . . . . ?
